data_1515418
loop_
_publ_author_name
'Laskowski, Carl A.'
'Hillhouse, Gregory L.'

_publ_section_title
;
 Synthesis and carbene-transfer reactivity of dimeric nickel carbene
 cations supported by N-heterocyclic carbene ligands
;
_journal_issue 2
_journal_name_full 'Chemical Science'
_journal_page_first 321
_journal_paper_doi 10.1039/c0sc00464b
_journal_volume 2
_journal_year 2011
_chemical_formula_sum 'C91 H96 B Cl3 F24 N4 Ni2 Si'
_chemical_formula_weight 1964.39
_chemical_name_systematic
;
?
;
_space_group_IT_number 2
_symmetry_cell_setting triclinic
_symmetry_space_group_name_Hall '-P 1'
_symmetry_space_group_name_H-M 'P -1'
_atom_sites_solution_hydrogens geom
_atom_sites_solution_primary direct
_atom_sites_solution_secondary difmap
_audit_creation_method SHELXL-97
_cell_angle_alpha 69.525(6)
_cell_angle_beta 73.169(6)
_cell_angle_gamma 82.761(6)
_cell_formula_units_Z 2
_cell_length_a 13.729(5)
_cell_length_b 17.963(6)
_cell_length_c 20.822(7)
_cell_measurement_temperature 100(2)
_cell_volume 4603(3)
_computing_cell_refinement 'Bruker SAINT'
_computing_data_collection 'Bruker APEX2'
_computing_data_reduction 'Bruker SAINT'
_computing_molecular_graphics 'Bruker SHELXTL'
_computing_publication_material 'Bruker SHELXTL'
_computing_structure_refinement 'SHELXL-97 (Sheldrick, 2008)'
_computing_structure_solution 'SHELXS-97 (Sheldrick, 2008)'
_diffrn_ambient_temperature 100(2)
_diffrn_measured_fraction_theta_full 0.973
_diffrn_measured_fraction_theta_max 0.973
_diffrn_measurement_device_type 'Bruker APEX-II CCD'
_diffrn_measurement_method '\f and \w scans'
_diffrn_radiation_monochromator graphite
_diffrn_radiation_source 'fine-focus sealed tube'
_diffrn_radiation_type MoK\a
_diffrn_radiation_wavelength 0.71073
_diffrn_reflns_av_R_equivalents 0.1402
_diffrn_reflns_av_sigmaI/netI 0.1098
_diffrn_reflns_limit_h_max 16
_diffrn_reflns_limit_h_min -12
_diffrn_reflns_limit_k_max 21
_diffrn_reflns_limit_k_min -16
_diffrn_reflns_limit_l_max 24
_diffrn_reflns_limit_l_min -23
_diffrn_reflns_number 23070
_diffrn_reflns_theta_full 25.00
_diffrn_reflns_theta_max 25.00
_diffrn_reflns_theta_min 1.33
_exptl_absorpt_coefficient_mu 0.604
_exptl_absorpt_correction_T_max 0.6215
_exptl_absorpt_correction_T_min 0.3775
_exptl_absorpt_correction_type psi-scan
_exptl_absorpt_process_details 'Norton et. al.'
_exptl_crystal_colour purple
_exptl_crystal_density_diffrn 1.417
_exptl_crystal_density_method 'not measured'
_exptl_crystal_description block
_exptl_crystal_F_000 2024
_exptl_crystal_size_max 0.60
_exptl_crystal_size_mid 0.20
_exptl_crystal_size_min 0.20
_refine_diff_density_max 0.961
_refine_diff_density_min -0.624
_refine_diff_density_rms 0.096
_refine_ls_extinction_method none
_refine_ls_goodness_of_fit_ref 0.942
_refine_ls_hydrogen_treatment mixed
_refine_ls_matrix_type full
_refine_ls_number_parameters 1158
_refine_ls_number_reflns 15798
_refine_ls_number_restraints 0
_refine_ls_restrained_S_all 0.942
_refine_ls_R_factor_all 0.0765
_refine_ls_R_factor_gt 0.0493
_refine_ls_shift/su_max 0.001
_refine_ls_shift/su_mean 0.000
_refine_ls_structure_factor_coef Fsqd
_refine_ls_weighting_details 'calc w=1/[\s^2^(Fo^2^)+(0.0604P)^2^+0.0000P] where P=(Fo^2^+2Fc^2^)/3'
_refine_ls_weighting_scheme calc
_refine_ls_wR_factor_gt 0.1105
_refine_ls_wR_factor_ref 0.1230
_reflns_number_gt 11202
_reflns_number_total 15798
_reflns_threshold_expression >2sigma(I)
_cod_data_source_file c0sc00464b.txt
_cod_data_source_block 7
_cod_depositor_comments
;
The following automatic conversions were performed:

'_symmetry_cell_setting' value 'Triclinic' changed to 'triclinic'
according to
/usr/data/users/saulius/automatic-downloads/retrospective/RSC/lib/dictionaries/cif_core.dic
dictionary named 'cif_core.dic' version 2.4.2 from 2011-04-26.

Automatic conversion script
Id: cif_fix_values 2281 2013-09-26 08:29:07Z andrius 
;
_cod_original_sg_symbol_H-M P-1
_cod_database_code 1515418

loop_
_symmetry_equiv_pos_as_xyz
'x, y, z'
'-x, -y, -z'

loop_
_atom_site_label
_atom_site_type_symbol
_atom_site_fract_x
_atom_site_fract_y
_atom_site_fract_z
_atom_site_U_iso_or_equiv
_atom_site_adp_type
_atom_site_occupancy
_atom_site_symmetry_multiplicity
_atom_site_calc_flag
_atom_site_refinement_flags
Ni1 Ni 0.86684(3) 0.66415(2) 0.30044(2) 0.01828(11) Uani 1 1 d .
Ni2 Ni 0.84498(3) 0.78365(2) 0.33389(2) 0.01825(11) Uani 1 1 d .
Si1 Si 0.64554(7) 0.69755(5) 0.36989(5) 0.0198(2) Uani 1 1 d .
Cl1 Cl 0.97056(6) 0.69822(4) 0.34504(5) 0.0284(2) Uani 1 1 d .
C50 C 0.7635(2) 0.74093(16) 0.29886(16) 0.0162(6) Uani 1 1 d .
C1 C 0.8433(2) 0.59775(16) 0.25302(16) 0.0171(7) Uani 1 1 d .
F633 F 0.35864(15) 0.02741(10) 0.01575(10) 0.0294(5) Uani 1 1 d .
F632 F 0.41159(15) -0.03673(9) 0.10792(10) 0.0308(5) Uani 1 1 d .
F631 F 0.26436(14) 0.02228(11) 0.11907(11) 0.0357(5) Uani 1 1 d .
C63 C 0.4072(2) 0.10324(16) 0.07396(16) 0.0192(7) Uani 1 1 d .
C66 C 0.4989(2) 0.23535(17) 0.06390(16) 0.0208(7) Uani 1 1 d .
H66A H 0.5309 0.2817 0.0589 0.025 Uiso 1 1 calc R
C62 C 0.3630(2) 0.14591(16) 0.11919(16) 0.0178(7) Uani 1 1 d .
H62A H 0.3002 0.1290 0.1535 0.021 Uiso 1 1 calc R
N4 N 0.77426(19) 0.95381(13) 0.29186(13) 0.0180(6) Uani 1 1 d .
C61 C 0.4076(2) 0.21364(16) 0.11631(16) 0.0183(7) Uani 1 1 d .
C96 C 0.1700(2) 0.23472(17) 0.26290(16) 0.0195(7) Uani 1 1 d .
H96A H 0.1453 0.2853 0.2381 0.023 Uiso 1 1 calc R
C92 C 0.3037(2) 0.13890(16) 0.27975(16) 0.0201(7) Uani 1 1 d .
H92A H 0.3727 0.1219 0.2664 0.024 Uiso 1 1 calc R
C64 C 0.4993(2) 0.12448(17) 0.02328(17) 0.0223(7) Uani 1 1 d .
H64A H 0.5301 0.0943 -0.0072 0.027 Uiso 1 1 calc R
C84 C 0.5705(2) 0.35568(17) 0.24692(16) 0.0223(7) Uani 1 1 d .
H84A H 0.6167 0.3750 0.2633 0.027 Uiso 1 1 calc R
N1 N 0.82977(18) 0.61094(13) 0.18821(13) 0.0166(5) Uani 1 1 d .
N2 N 0.85923(19) 0.51743(13) 0.27877(13) 0.0176(6) Uani 1 1 d .
C86 C 0.5309(2) 0.26467(16) 0.19707(16) 0.0199(7) Uani 1 1 d .
H86A H 0.5515 0.2204 0.1808 0.024 Uiso 1 1 calc R
C631 C 0.3596(2) 0.02982(17) 0.07954(17) 0.0210(7) Uani 1 1 d .
B1 B 0.3518(3) 0.26727(18) 0.16731(18) 0.0174(7) Uani 1 1 d .
N3 N 0.75639(19) 0.89893(13) 0.40350(13) 0.0181(6) Uani 1 1 d .
C93 C 0.2377(2) 0.08982(17) 0.33899(16) 0.0216(7) Uani 1 1 d .
C32 C 0.8617(2) 0.81410(17) 0.47921(16) 0.0212(7) Uani 1 1 d .
C36 C 0.6754(3) 0.81769(17) 0.52614(16) 0.0225(7) Uani 1 1 d .
C94 C 0.1369(3) 0.11183(17) 0.36060(17) 0.0226(7) Uani 1 1 d .
H94A H 0.0918 0.0775 0.4010 0.027 Uiso 1 1 calc R
C4 C 0.8565(2) 0.48197(17) 0.22979(17) 0.0236(7) Uani 1 1 d .
H4A H 0.8661 0.4270 0.2353 0.028 Uiso 1 1 calc R
C6 C 0.7399(2) 1.01224(17) 0.32229(17) 0.0238(7) Uani 1 1 d .
H6A H 0.7267 1.0665 0.2981 0.029 Uiso 1 1 calc R
C31 C 0.7639(3) 0.84173(16) 0.47184(16) 0.0220(7) Uani 1 1 d .
C76 C 0.3338(2) 0.41618(16) 0.08112(15) 0.0173(6) Uani 1 1 d .
H76A H 0.3973 0.4266 0.0856 0.021 Uiso 1 1 calc R
C2 C 0.7851(2) 0.88232(16) 0.34175(15) 0.0173(7) Uani 1 1 d .
C3 C 0.8378(2) 0.54067(17) 0.17310(17) 0.0225(7) Uani 1 1 d .
H3A H 0.8313 0.5351 0.1308 0.027 Uiso 1 1 calc R
C12 C 0.7309(3) 0.70598(18) 0.11321(16) 0.0238(7) Uani 1 1 d .
C91 C 0.2715(2) 0.21342(16) 0.23849(16) 0.0187(7) Uani 1 1 d .
C81 C 0.4342(2) 0.29964(16) 0.19503(15) 0.0180(7) Uani 1 1 d .
C75 C 0.2837(2) 0.47687(16) 0.03836(16) 0.0208(7) Uani 1 1 d .
C83 C 0.4746(2) 0.39042(16) 0.24747(16) 0.0211(7) Uani 1 1 d .
C322 C 0.9703(3) 0.93493(18) 0.42528(19) 0.0298(8) Uani 1 1 d .
H32A H 0.9083 0.9671 0.4194 0.045 Uiso 1 1 calc R
H32B H 1.0285 0.9604 0.3865 0.045 Uiso 1 1 calc R
H32C H 0.9816 0.9304 0.4709 0.045 Uiso 1 1 calc R
C321 C 0.9585(2) 0.85146(17) 0.42386(17) 0.0224(7) Uani 1 1 d .
H32D H 0.9505 0.8578 0.3760 0.027 Uiso 1 1 calc R
C71 C 0.2940(2) 0.34117(16) 0.11734(15) 0.0176(6) Uani 1 1 d .
C5 C 0.7284(2) 0.97833(17) 0.39222(17) 0.0225(7) Uani 1 1 d .
H5A H 0.7056 1.0037 0.4273 0.027 Uiso 1 1 calc R
C82 C 0.4084(2) 0.36293(16) 0.22179(15) 0.0192(7) Uani 1 1 d .
H82A H 0.3431 0.3881 0.2225 0.023 Uiso 1 1 calc R
C21 C 0.8952(2) 0.48064(16) 0.34191(17) 0.0206(7) Uani 1 1 d .
C11 C 0.8206(2) 0.68814(17) 0.13489(16) 0.0207(7) Uani 1 1 d .
C33 C 0.8674(3) 0.75422(17) 0.54213(17) 0.0256(8) Uani 1 1 d .
H33A H 0.9318 0.7315 0.5481 0.031 Uiso 1 1 calc R
C74 C 0.1906(2) 0.46517(17) 0.03118(16) 0.0237(7) Uani 1 1 d .
H74A H 0.1547 0.5075 0.0042 0.028 Uiso 1 1 calc R
Cl2 Cl 0.30369(9) 0.65920(6) 0.33688(6) 0.0566(3) Uani 1 1 d .
Cl3 Cl 0.31527(9) 0.82857(7) 0.26805(10) 0.0933(6) Uani 1 1 d .
F831 F 0.40528(16) 0.52067(10) 0.23024(11) 0.0387(5) Uani 1 1 d .
F731 F 0.03314(16) 0.29938(11) 0.07302(13) 0.0454(6) Uani 1 1 d .
F931 F 0.37199(16) -0.00380(10) 0.36075(10) 0.0371(5) Uani 1 1 d .
F951 F -0.01648(15) 0.28309(12) 0.34960(12) 0.0405(5) Uani 1 1 d .
F651 F 0.64463(17) 0.28586(13) -0.08188(12) 0.0554(7) Uani 1 1 d .
F732 F -0.02680(15) 0.40073(14) 0.10454(12) 0.0451(6) Uani 1 1 d .
F851 F 0.72726(16) 0.20350(13) 0.18682(13) 0.0501(6) Uani 1 1 d .
F733 F 0.03457(16) 0.41466(12) -0.00490(11) 0.0437(6) Uani 1 1 d .
F832 F 0.36435(19) 0.43867(12) 0.33535(11) 0.0502(6) Uani 1 1 d .
F852 F 0.70566(17) 0.21044(12) 0.28940(12) 0.0499(6) Uani 1 1 d .
F833 F 0.51472(17) 0.48519(13) 0.29049(14) 0.0565(7) Uani 1 1 d .
F932 F 0.24620(19) -0.00472(13) 0.44947(11) 0.0563(7) Uani 1 1 d .
F751 F 0.40807(17) 0.55177(12) -0.05907(13) 0.0519(6) Uani 1 1 d .
F933 F 0.23079(19) -0.04876(11) 0.36981(15) 0.0643(8) Uani 1 1 d .
F652 F 0.71436(16) 0.22090(16) -0.00102(13) 0.0582(7) Uani 1 1 d .
F952 F -0.06085(16) 0.16310(13) 0.40202(13) 0.0570(7) Uani 1 1 d .
F853 F 0.77347(16) 0.30679(12) 0.19881(15) 0.0595(7) Uani 1 1 d .
C72 C 0.2038(2) 0.32854(16) 0.10484(15) 0.0190(7) Uani 1 1 d .
H72A H 0.1775 0.2765 0.1245 0.023 Uiso 1 1 calc R
F953 F -0.05213(16) 0.21953(17) 0.29113(13) 0.0609(7) Uani 1 1 d .
F653 F 0.6839(2) 0.16542(16) -0.06840(17) 0.0841(10) Uani 1 1 d .
C422 C 0.6012(3) 0.8979(2) 0.17747(19) 0.0336(9) Uani 1 1 d .
H42A H 0.6479 0.8517 0.1785 0.050 Uiso 1 1 calc R
H42B H 0.6010 0.9282 0.1282 0.050 Uiso 1 1 calc R
H42C H 0.5324 0.8798 0.2050 0.050 Uiso 1 1 calc R
F752 F 0.27186(17) 0.61337(11) -0.02681(13) 0.0563(7) Uani 1 1 d .
C73 C 0.1510(2) 0.38979(17) 0.06452(16) 0.0205(7) Uani 1 1 d .
C161 C 1.0038(2) 0.71711(17) 0.12684(17) 0.0222(7) Uani 1 1 d .
H16A H 0.9870 0.6810 0.1774 0.027 Uiso 1 1 calc R
F753 F 0.3790(3) 0.57869(13) 0.03522(14) 0.0875(12) Uani 1 1 d .
C162 C 1.0533(3) 0.79013(19) 0.1247(2) 0.0345(9) Uani 1 1 d .
H16B H 1.0017 0.8219 0.1482 0.052 Uiso 1 1 calc R
H16C H 1.0824 0.8223 0.0751 0.052 Uiso 1 1 calc R
H16D H 1.1073 0.7729 0.1493 0.052 Uiso 1 1 calc R
C43 C 0.7858(3) 0.99395(17) 0.10241(17) 0.0247(7) Uani 1 1 d .
H43A H 0.7427 0.9948 0.0738 0.030 Uiso 1 1 calc R
C24 C 0.9622(3) 0.42435(18) 0.46247(19) 0.0318(9) Uani 1 1 d .
H24A H 0.9842 0.4078 0.5047 0.038 Uiso 1 1 calc R
C163 C 1.0765(3) 0.6713(2) 0.08340(19) 0.0324(8) Uani 1 1 d .
H16E H 1.0455 0.6217 0.0908 0.049 Uiso 1 1 calc R
H16F H 1.1399 0.6590 0.0983 0.049 Uiso 1 1 calc R
H16G H 1.0915 0.7035 0.0329 0.049 Uiso 1 1 calc R
C51 C 0.5461(3) 0.77747(18) 0.37511(17) 0.0263(7) Uani 1 1 d .
H51A H 0.4847 0.7548 0.4120 0.039 Uiso 1 1 calc R
H51B H 0.5299 0.8013 0.3292 0.039 Uiso 1 1 calc R
H51C H 0.5715 0.8184 0.3868 0.039 Uiso 1 1 calc R
C44 C 0.8858(3) 1.01514(18) 0.07068(17) 0.0269(8) Uani 1 1 d .
H44A H 0.9109 1.0304 0.0204 0.032 Uiso 1 1 calc R
C122 C 0.5416(3) 0.70320(19) 0.16804(19) 0.0307(8) Uani 1 1 d .
H12A H 0.5514 0.7288 0.2002 0.046 Uiso 1 1 calc R
H12B H 0.4837 0.6678 0.1922 0.046 Uiso 1 1 calc R
H12C H 0.5282 0.7440 0.1256 0.046 Uiso 1 1 calc R
C951 C -0.0056(3) 0.2121(2) 0.34114(17) 0.0281(8) Uani 1 1 d .
C65 C 0.5449(2) 0.19199(17) 0.01874(16) 0.0211(7) Uani 1 1 d .
C731 C 0.0496(3) 0.37527(18) 0.05981(17) 0.0259(8) Uani 1 1 d .
C362 C 0.5344(3) 0.9081(2) 0.5639(2) 0.0403(9) Uani 1 1 d .
H36A H 0.5812 0.9523 0.5447 0.060 Uiso 1 1 calc R
H36B H 0.5336 0.8795 0.6137 0.060 Uiso 1 1 calc R
H36C H 0.4658 0.9288 0.5610 0.060 Uiso 1 1 calc R
C42 C 0.7473(2) 0.97137(16) 0.17578(17) 0.0211(7) Uani 1 1 d .
C34 C 0.7805(3) 0.72734(18) 0.59606(17) 0.0285(8) Uani 1 1 d .
H34A H 0.7858 0.6859 0.6384 0.034 Uiso 1 1 calc R
C222 C 0.6412(3) 0.4247(2) 0.4743(2) 0.0404(10) Uani 1 1 d .
H22A H 0.6457 0.4751 0.4815 0.061 Uiso 1 1 calc R
H22B H 0.6526 0.3803 0.5154 0.061 Uiso 1 1 calc R
H22C H 0.5735 0.4210 0.4691 0.061 Uiso 1 1 calc R
C41 C 0.8130(2) 0.97193(16) 0.21521(16) 0.0196(7) Uani 1 1 d .
C23 C 0.8634(3) 0.41191(18) 0.46604(18) 0.0295(8) Uani 1 1 d .
H23A H 0.8193 0.3839 0.5105 0.035 Uiso 1 1 calc R
C26 C 0.9975(2) 0.48980(16) 0.33589(17) 0.0235(7) Uani 1 1 d .
C421 C 0.6361(2) 0.95074(18) 0.20983(17) 0.0259(8) Uani 1 1 d .
H42D H 0.6286 0.9202 0.2613 0.031 Uiso 1 1 calc R
C16 C 0.9045(3) 0.73759(17) 0.10527(17) 0.0231(7) Uani 1 1 d .
C461 C 0.9859(3) 0.99564(18) 0.22841(17) 0.0258(7) Uani 1 1 d .
H46A H 0.9447 0.9852 0.2787 0.031 Uiso 1 1 calc R
C15 C 0.8967(3) 0.80660(18) 0.04920(18) 0.0290(8) Uani 1 1 d .
H15A H 0.9520 0.8418 0.0272 0.035 Uiso 1 1 calc R
C931 C 0.2731(3) 0.00864(19) 0.37919(19) 0.0324(9) Uani 1 1 d .
C52 C 0.5901(2) 0.62283(18) 0.34780(17) 0.0236(7) Uani 1 1 d .
H52A H 0.5372 0.5939 0.3892 0.035 Uiso 1 1 calc R
H52B H 0.6438 0.5853 0.3347 0.035 Uiso 1 1 calc R
H52C H 0.5603 0.6500 0.3079 0.035 Uiso 1 1 calc R
C361 C 0.5698(3) 0.85155(18) 0.52112(18) 0.0264(8) Uani 1 1 d .
H36D H 0.5731 0.8821 0.4702 0.032 Uiso 1 1 calc R
C831 C 0.4413(3) 0.45731(19) 0.27586(18) 0.0291(8) Uani 1 1 d .
C121 C 0.6377(2) 0.65489(18) 0.14641(17) 0.0253(7) Uani 1 1 d .
H12D H 0.6482 0.6121 0.1902 0.030 Uiso 1 1 calc R
C46 C 0.9149(2) 0.99342(17) 0.18504(17) 0.0222(7) Uani 1 1 d .
C95 C 0.1029(2) 0.18504(18) 0.32211(17) 0.0227(7) Uani 1 1 d .
C323 C 1.0556(3) 0.80175(18) 0.43220(18) 0.0281(8) Uani 1 1 d .
H32E H 1.0470 0.7479 0.4333 0.042 Uiso 1 1 calc R
H32F H 1.0693 0.7991 0.4766 0.042 Uiso 1 1 calc R
H32G H 1.1128 0.8263 0.3920 0.042 Uiso 1 1 calc R
C223 C 0.7235(3) 0.3386(2) 0.4002(2) 0.0414(10) Uani 1 1 d .
H22D H 0.7739 0.3377 0.3561 0.062 Uiso 1 1 calc R
H22E H 0.6562 0.3277 0.3987 0.062 Uiso 1 1 calc R
H22F H 0.7422 0.2978 0.4408 0.062 Uiso 1 1 calc R
C13 C 0.7289(3) 0.7759(2) 0.05598(18) 0.0333(9) Uani 1 1 d .
H13A H 0.6702 0.7895 0.0384 0.040 Uiso 1 1 calc R
C423 C 0.5690(3) 1.0258(2) 0.2051(2) 0.0376(9) Uani 1 1 d .
H42E H 0.5880 1.0558 0.2307 0.056 Uiso 1 1 calc R
H42F H 0.4975 1.0112 0.2264 0.056 Uiso 1 1 calc R
H42G H 0.5782 1.0587 0.1551 0.056 Uiso 1 1 calc R
C261 C 1.0729(2) 0.52235(18) 0.26351(19) 0.0292(8) Uani 1 1 d .
H26A H 1.0344 0.5597 0.2306 0.035 Uiso 1 1 calc R
C25 C 1.0289(3) 0.46070(18) 0.39800(19) 0.0299(8) Uani 1 1 d .
H25A H 1.0978 0.4660 0.3960 0.036 Uiso 1 1 calc R
C262 C 1.1175(3) 0.45518(19) 0.23375(19) 0.0339(8) Uani 1 1 d .
H26B H 1.0622 0.4278 0.2310 0.051 Uiso 1 1 calc R
H26C H 1.1558 0.4174 0.2650 0.051 Uiso 1 1 calc R
H26D H 1.1631 0.4773 0.1861 0.051 Uiso 1 1 calc R
C651 C 0.6454(3) 0.21509(19) -0.03266(19) 0.0315(8) Uani 1 1 d .
C85 C 0.5974(2) 0.29233(17) 0.22193(17) 0.0236(7) Uani 1 1 d .
C45 C 0.9501(3) 1.01446(18) 0.11130(17) 0.0257(7) Uani 1 1 d .
H45A H 1.0191 1.0285 0.0886 0.031 Uiso 1 1 calc R
C53 C 0.6811(3) 0.64841(18) 0.45561(17) 0.0260(8) Uani 1 1 d .
H53A H 0.6208 0.6248 0.4933 0.039 Uiso 1 1 calc R
H53B H 0.7081 0.6880 0.4681 0.039 Uiso 1 1 calc R
H53C H 0.7332 0.6067 0.4504 0.039 Uiso 1 1 calc R
C462 C 1.0681(3) 0.92997(18) 0.22754(18) 0.0293(8) Uani 1 1 d .
H46B H 1.0361 0.8781 0.2486 0.044 Uiso 1 1 calc R
H46C H 1.1138 0.9328 0.2550 0.044 Uiso 1 1 calc R
H46D H 1.1072 0.9369 0.1784 0.044 Uiso 1 1 calc R
C851 C 0.7007(3) 0.25384(19) 0.2231(2) 0.0320(8) Uani 1 1 d .
C221 C 0.7209(2) 0.42091(18) 0.40810(18) 0.0281(8) Uani 1 1 d .
H22G H 0.7011 0.4611 0.3663 0.034 Uiso 1 1 calc R
C123 C 0.6233(3) 0.6151(2) 0.09561(19) 0.0368(9) Uani 1 1 d .
H12E H 0.5617 0.5836 0.1177 0.055 Uiso 1 1 calc R
H12F H 0.6824 0.5802 0.0855 0.055 Uiso 1 1 calc R
H12G H 0.6167 0.6560 0.0512 0.055 Uiso 1 1 calc R
C35 C 0.6867(3) 0.75980(18) 0.58910(17) 0.0268(8) Uani 1 1 d .
H35A H 0.6284 0.7426 0.6279 0.032 Uiso 1 1 calc R
C22 C 0.8271(2) 0.43982(16) 0.40547(16) 0.0219(7) Uani 1 1 d .
C751 C 0.3344(3) 0.55522(18) -0.00239(18) 0.0288(8) Uani 1 1 d .
C263 C 1.1584(3) 0.5684(2) 0.2640(3) 0.0490(11) Uani 1 1 d .
H26E H 1.1292 0.6123 0.2819 0.073 Uiso 1 1 calc R
H26F H 1.2020 0.5898 0.2155 0.073 Uiso 1 1 calc R
H26G H 1.1990 0.5329 0.2948 0.073 Uiso 1 1 calc R
C463 C 1.0333(3) 1.07750(19) 0.20255(19) 0.0332(8) Uani 1 1 d .
H46E H 0.9791 1.1180 0.2067 0.050 Uiso 1 1 calc R
H46F H 1.0727 1.0899 0.1528 0.050 Uiso 1 1 calc R
H46G H 1.0783 1.0768 0.2317 0.050 Uiso 1 1 calc R
C999 C 0.2678(3) 0.7405(2) 0.2722(2) 0.0522(11) Uani 1 1 d .
H99A H 0.1926 0.7448 0.2831 0.063 Uiso 1 1 calc R
H99B H 0.2939 0.7325 0.2254 0.063 Uiso 1 1 calc R
C363 C 0.4913(3) 0.7866(2) 0.54799(19) 0.0362(9) Uani 1 1 d .
H36E H 0.5169 0.7466 0.5246 0.054 Uiso 1 1 calc R
H36F H 0.4272 0.8103 0.5370 0.054 Uiso 1 1 calc R
H36G H 0.4795 0.7615 0.5995 0.054 Uiso 1 1 calc R
C14 C 0.8107(3) 0.8250(2) 0.02492(19) 0.0365(9) Uani 1 1 d .
H14A H 0.8078 0.8722 -0.0138 0.044 Uiso 1 1 calc R
H H 0.765(2) 0.7727(18) 0.2490(18) 0.029(9) Uiso 1 1 d .

loop_
_atom_site_aniso_label
_atom_site_aniso_U_11
_atom_site_aniso_U_22
_atom_site_aniso_U_33
_atom_site_aniso_U_23
_atom_site_aniso_U_13
_atom_site_aniso_U_12
Ni1 0.0234(2) 0.01389(19) 0.0192(2) -0.00580(15) -0.00845(19) 0.00139(16)
Ni2 0.0232(2) 0.01269(18) 0.0197(2) -0.00543(15) -0.00758(19) 0.00164(16)
Si1 0.0222(5) 0.0182(4) 0.0178(5) -0.0044(3) -0.0051(4) -0.0012(4)
Cl1 0.0294(5) 0.0254(4) 0.0419(5) -0.0190(3) -0.0203(4) 0.0080(3)
C50 0.0187(17) 0.0147(14) 0.0141(16) -0.0055(12) -0.0029(14) 0.0024(12)
C1 0.0163(16) 0.0156(14) 0.0185(17) -0.0046(12) -0.0037(14) -0.0027(12)
F633 0.0432(12) 0.0233(9) 0.0307(11) -0.0115(8) -0.0203(10) 0.0000(8)
F632 0.0456(12) 0.0147(8) 0.0370(12) -0.0048(8) -0.0236(10) 0.0015(8)
F631 0.0266(11) 0.0307(10) 0.0506(13) -0.0231(9) 0.0038(11) -0.0092(9)
C63 0.0232(18) 0.0152(14) 0.0193(17) -0.0020(12) -0.0104(15) -0.0006(13)
C66 0.0237(18) 0.0169(15) 0.0228(18) -0.0062(12) -0.0076(16) -0.0014(13)
C62 0.0188(17) 0.0171(14) 0.0149(16) -0.0007(12) -0.0066(14) -0.0001(12)
N4 0.0217(14) 0.0142(12) 0.0157(14) -0.0028(10) -0.0054(12) 0.0025(10)
C61 0.0235(18) 0.0161(14) 0.0157(16) -0.0040(12) -0.0089(15) 0.0030(13)
C96 0.0256(18) 0.0160(14) 0.0191(17) -0.0079(12) -0.0070(15) 0.0002(13)
C92 0.0224(17) 0.0198(15) 0.0194(17) -0.0081(12) -0.0063(15) 0.0013(13)
C64 0.0254(18) 0.0213(16) 0.0220(17) -0.0088(13) -0.0084(16) 0.0025(14)
C84 0.0251(18) 0.0198(15) 0.0213(17) -0.0025(13) -0.0069(15) -0.0087(14)
N1 0.0190(14) 0.0138(12) 0.0145(13) -0.0036(10) -0.0032(12) 0.0018(10)
N2 0.0217(14) 0.0127(12) 0.0161(13) -0.0036(10) -0.0032(12) 0.0001(10)
C86 0.0236(18) 0.0144(14) 0.0177(16) -0.0030(12) -0.0021(15) -0.0015(13)
C631 0.0213(18) 0.0189(15) 0.0243(18) -0.0096(13) -0.0076(16) 0.0047(13)
B1 0.022(2) 0.0131(16) 0.0171(18) -0.0055(13) -0.0058(17) 0.0011(14)
N3 0.0255(15) 0.0132(12) 0.0125(13) -0.0020(10) -0.0034(12) -0.0002(11)
C93 0.031(2) 0.0182(15) 0.0172(17) -0.0062(12) -0.0067(16) -0.0030(14)
C32 0.0289(19) 0.0174(15) 0.0208(17) -0.0079(12) -0.0089(16) -0.0032(13)
C36 0.035(2) 0.0177(15) 0.0161(17) -0.0058(12) -0.0065(16) -0.0072(14)
C94 0.0281(19) 0.0204(15) 0.0187(17) -0.0060(13) -0.0027(15) -0.0085(14)
C4 0.031(2) 0.0168(15) 0.0256(18) -0.0083(13) -0.0084(16) -0.0029(14)
C6 0.0316(19) 0.0123(14) 0.0243(18) -0.0022(12) -0.0084(16) 0.0016(13)
C31 0.039(2) 0.0111(14) 0.0168(17) -0.0014(12) -0.0116(16) -0.0045(14)
C76 0.0171(16) 0.0194(15) 0.0156(16) -0.0092(12) -0.0009(14) 0.0003(12)
C2 0.0195(17) 0.0170(14) 0.0146(16) -0.0015(12) -0.0064(14) -0.0040(12)
C3 0.0303(19) 0.0199(15) 0.0199(17) -0.0083(13) -0.0072(16) -0.0034(14)
C12 0.0280(19) 0.0254(16) 0.0159(17) -0.0050(13) -0.0050(16) -0.0008(14)
C91 0.0264(18) 0.0139(14) 0.0210(17) -0.0072(12) -0.0118(15) -0.0014(13)
C81 0.0233(17) 0.0132(14) 0.0123(15) 0.0012(11) -0.0023(14) -0.0040(12)
C75 0.0285(19) 0.0161(15) 0.0153(16) -0.0043(12) -0.0025(15) -0.0016(13)
C83 0.0286(19) 0.0156(14) 0.0174(17) -0.0024(12) -0.0055(15) -0.0046(13)
C322 0.034(2) 0.0243(17) 0.031(2) -0.0083(14) -0.0081(18) -0.0057(15)
C321 0.0273(19) 0.0188(15) 0.0216(17) -0.0058(12) -0.0080(16) -0.0012(13)
C71 0.0227(17) 0.0163(14) 0.0144(16) -0.0075(12) -0.0035(14) 0.0016(12)
C5 0.0257(18) 0.0168(15) 0.0232(18) -0.0083(13) -0.0048(16) 0.0064(13)
C82 0.0200(17) 0.0171(15) 0.0163(16) -0.0026(12) -0.0012(15) -0.0021(13)
C21 0.0300(19) 0.0127(14) 0.0229(17) -0.0059(12) -0.0148(16) 0.0041(13)
C11 0.0273(18) 0.0176(15) 0.0149(16) -0.0031(12) -0.0064(15) 0.0026(13)
C33 0.034(2) 0.0209(16) 0.0230(18) -0.0032(13) -0.0134(17) -0.0037(14)
C74 0.034(2) 0.0181(15) 0.0186(17) -0.0046(12) -0.0106(16) 0.0061(14)
Cl2 0.0659(8) 0.0614(7) 0.0396(6) -0.0108(5) -0.0179(6) 0.0015(6)
Cl3 0.0420(7) 0.0558(7) 0.1489(15) 0.0040(8) -0.0190(9) -0.0088(6)
F831 0.0498(14) 0.0211(10) 0.0432(13) -0.0129(9) -0.0090(11) 0.0051(9)
F731 0.0413(13) 0.0293(11) 0.0749(17) -0.0134(10) -0.0334(13) -0.0019(9)
F931 0.0398(13) 0.0269(10) 0.0336(12) 0.0002(8) -0.0092(11) 0.0069(9)
F951 0.0312(12) 0.0404(12) 0.0537(14) -0.0250(10) -0.0101(11) 0.0108(9)
F651 0.0422(14) 0.0531(14) 0.0441(14) 0.0055(11) 0.0078(12) -0.0146(11)
F732 0.0227(11) 0.0728(15) 0.0465(14) -0.0332(12) -0.0031(11) 0.0006(11)
F851 0.0355(13) 0.0621(14) 0.0717(17) -0.0438(13) -0.0261(13) 0.0233(11)
F733 0.0435(13) 0.0569(13) 0.0303(12) -0.0024(10) -0.0222(11) -0.0051(11)
F832 0.0727(17) 0.0346(12) 0.0343(13) -0.0191(9) 0.0117(13) -0.0074(11)
F852 0.0510(14) 0.0507(13) 0.0488(14) -0.0106(11) -0.0312(13) 0.0214(11)
F833 0.0541(15) 0.0536(14) 0.096(2) -0.0552(14) -0.0385(15) 0.0098(12)
F932 0.0620(16) 0.0526(14) 0.0227(12) 0.0101(10) 0.0016(12) 0.0139(12)
F751 0.0433(14) 0.0281(11) 0.0575(16) -0.0038(10) 0.0164(13) -0.0071(10)
F933 0.0709(17) 0.0172(10) 0.109(2) -0.0077(12) -0.0450(17) -0.0045(11)
F652 0.0275(12) 0.0969(19) 0.0442(14) -0.0152(13) -0.0043(12) -0.0165(13)
F952 0.0334(13) 0.0486(14) 0.0552(16) 0.0014(11) 0.0162(12) -0.0022(11)
F853 0.0259(12) 0.0364(12) 0.109(2) -0.0119(13) -0.0222(14) -0.0001(10)
C72 0.0254(18) 0.0150(14) 0.0147(16) -0.0054(12) -0.0021(15) 0.0005(13)
F953 0.0313(13) 0.117(2) 0.0588(17) -0.0569(15) -0.0203(13) 0.0118(13)
F653 0.0629(18) 0.0754(18) 0.112(2) -0.0765(18) 0.0536(17) -0.0430(15)
C422 0.032(2) 0.0372(19) 0.031(2) -0.0039(15) -0.0146(18) -0.0064(16)
F752 0.0432(14) 0.0192(10) 0.0759(18) 0.0114(10) -0.0059(13) 0.0052(10)
C73 0.0250(18) 0.0217(15) 0.0157(16) -0.0082(12) -0.0053(15) 0.0022(13)
C161 0.0217(18) 0.0192(15) 0.0205(17) -0.0006(12) -0.0040(15) -0.0034(13)
F753 0.174(3) 0.0402(13) 0.0620(17) 0.0159(12) -0.069(2) -0.0603(18)
C162 0.040(2) 0.0263(18) 0.039(2) -0.0082(15) -0.0133(19) -0.0060(16)
C43 0.032(2) 0.0225(16) 0.0185(17) -0.0024(13) -0.0102(16) -0.0006(14)
C24 0.047(2) 0.0240(17) 0.029(2) -0.0073(14) -0.023(2) 0.0075(16)
C163 0.027(2) 0.0368(19) 0.038(2) -0.0172(16) -0.0115(18) 0.0041(16)
C51 0.0270(19) 0.0267(17) 0.0222(18) -0.0073(13) -0.0036(16) 0.0004(14)
C44 0.037(2) 0.0263(17) 0.0118(16) -0.0030(13) -0.0009(16) -0.0024(15)
C122 0.0258(19) 0.0328(18) 0.029(2) -0.0052(15) -0.0049(17) -0.0038(15)
C951 0.0269(19) 0.0346(19) 0.0212(18) -0.0102(14) -0.0014(17) -0.0046(15)
C65 0.0213(18) 0.0200(15) 0.0200(17) -0.0054(12) -0.0037(15) -0.0011(13)
C731 0.029(2) 0.0277(17) 0.0209(18) -0.0076(14) -0.0080(17) 0.0026(15)
C362 0.042(2) 0.039(2) 0.038(2) -0.0134(17) -0.006(2) 0.0002(18)
C42 0.0223(18) 0.0153(14) 0.0216(17) -0.0017(12) -0.0056(15) 0.0003(13)
C34 0.047(2) 0.0212(16) 0.0184(18) -0.0013(13) -0.0151(18) -0.0066(16)
C222 0.036(2) 0.035(2) 0.037(2) -0.0013(16) -0.002(2) -0.0022(17)
C41 0.0267(18) 0.0122(14) 0.0149(16) -0.0003(11) -0.0041(15) 0.0017(13)
C23 0.039(2) 0.0216(16) 0.0213(18) -0.0026(13) -0.0059(18) 0.0038(15)
C26 0.0306(19) 0.0129(14) 0.0285(19) -0.0065(13) -0.0126(17) 0.0043(13)
C421 0.0262(19) 0.0290(17) 0.0185(17) -0.0025(13) -0.0064(16) -0.0008(14)
C16 0.0303(19) 0.0183(15) 0.0184(17) -0.0031(12) -0.0063(16) -0.0013(14)
C461 0.0274(19) 0.0270(17) 0.0200(17) -0.0051(13) -0.0038(16) -0.0042(14)
C15 0.0247(19) 0.0242(17) 0.0267(19) 0.0009(14) -0.0009(17) -0.0018(14)
C931 0.032(2) 0.0251(18) 0.032(2) -0.0001(15) -0.0071(18) -0.0027(16)
C52 0.0197(17) 0.0265(16) 0.0223(18) -0.0080(13) -0.0012(15) -0.0030(14)
C361 0.0293(19) 0.0264(17) 0.0207(18) -0.0069(13) -0.0031(16) -0.0017(15)
C831 0.034(2) 0.0284(18) 0.027(2) -0.0108(14) -0.0071(18) -0.0040(16)
C121 0.0251(19) 0.0286(17) 0.0203(17) -0.0051(13) -0.0067(16) -0.0013(14)
C46 0.0290(19) 0.0155(14) 0.0218(18) -0.0057(12) -0.0070(16) 0.0001(13)
C95 0.0267(18) 0.0252(16) 0.0207(17) -0.0120(13) -0.0064(16) -0.0033(14)
C323 0.032(2) 0.0260(17) 0.030(2) -0.0105(14) -0.0132(18) 0.0006(15)
C223 0.040(2) 0.037(2) 0.046(2) -0.0092(17) -0.010(2) -0.0123(18)
C13 0.029(2) 0.039(2) 0.0234(19) 0.0024(15) -0.0119(17) 0.0029(16)
C423 0.031(2) 0.042(2) 0.036(2) -0.0127(17) -0.0080(19) 0.0080(17)
C261 0.0219(18) 0.0208(16) 0.037(2) -0.0018(14) -0.0074(17) 0.0032(14)
C25 0.033(2) 0.0216(16) 0.041(2) -0.0111(15) -0.0193(19) 0.0042(15)
C262 0.036(2) 0.0285(18) 0.032(2) -0.0058(15) -0.0085(18) 0.0062(16)
C651 0.035(2) 0.0277(18) 0.033(2) -0.0154(15) -0.0004(18) -0.0078(16)
C85 0.0290(19) 0.0176(15) 0.0212(17) -0.0003(12) -0.0093(16) -0.0020(14)
C45 0.0251(19) 0.0261(17) 0.0197(17) -0.0038(13) 0.0007(16) -0.0049(14)
C53 0.033(2) 0.0222(16) 0.0202(17) -0.0034(13) -0.0070(16) -0.0035(14)
C462 0.030(2) 0.0278(17) 0.0281(19) -0.0052(14) -0.0080(17) -0.0054(15)
C851 0.030(2) 0.0271(18) 0.043(2) -0.0118(16) -0.0171(19) 0.0009(16)
C221 0.0260(19) 0.0268(17) 0.0217(18) 0.0013(14) -0.0025(17) -0.0020(15)
C123 0.033(2) 0.052(2) 0.030(2) -0.0207(17) -0.0065(19) -0.0024(18)
C35 0.039(2) 0.0237(16) 0.0158(17) -0.0032(13) -0.0041(17) -0.0119(15)
C22 0.0298(19) 0.0136(14) 0.0197(17) -0.0034(12) -0.0067(16) 0.0028(13)
C751 0.037(2) 0.0207(16) 0.0248(19) -0.0026(14) -0.0080(19) -0.0005(15)
C263 0.030(2) 0.036(2) 0.078(3) -0.027(2) 0.001(2) -0.0026(18)
C463 0.041(2) 0.0288(18) 0.033(2) -0.0115(15) -0.0091(19) -0.0068(16)
C999 0.047(3) 0.065(3) 0.040(3) -0.012(2) -0.013(2) 0.004(2)
C363 0.035(2) 0.040(2) 0.028(2) -0.0057(16) -0.0036(18) -0.0080(17)
C14 0.034(2) 0.0326(19) 0.025(2) 0.0077(15) -0.0059(18) 0.0058(16)

loop_
_atom_type_symbol
_atom_type_description
_atom_type_scat_dispersion_real
_atom_type_scat_dispersion_imag
_atom_type_scat_source
C C 0.0033 0.0016 'International Tables Vol C Tables 4.2.6.8 and 6.1.1.4'
H H 0.0000 0.0000 'International Tables Vol C Tables 4.2.6.8 and 6.1.1.4'
B B 0.0013 0.0007 'International Tables Vol C Tables 4.2.6.8 and 6.1.1.4'
N N 0.0061 0.0033 'International Tables Vol C Tables 4.2.6.8 and 6.1.1.4'
F F 0.0171 0.0103 'International Tables Vol C Tables 4.2.6.8 and 6.1.1.4'
Si Si 0.0817 0.0704 'International Tables Vol C Tables 4.2.6.8 and 6.1.1.4'
Cl Cl 0.1484 0.1585 'International Tables Vol C Tables 4.2.6.8 and 6.1.1.4'
Ni Ni 0.3393 1.1124 'International Tables Vol C Tables 4.2.6.8 and 6.1.1.4'

loop_
_geom_angle_atom_site_label_1
_geom_angle_atom_site_label_2
_geom_angle_atom_site_label_3
_geom_angle
C50 Ni1 C1 107.42(13)
C50 Ni1 Cl1 104.87(9)
C1 Ni1 Cl1 147.11(10)
C50 Ni1 Ni2 49.04(9)
C1 Ni1 Ni2 155.22(9)
Cl1 Ni1 Ni2 55.88(3)
C50 Ni2 C2 108.27(12)
C50 Ni2 Cl1 104.10(10)
C2 Ni2 Cl1 147.59(8)
C50 Ni2 Ni1 48.71(9)
C2 Ni2 Ni1 156.71(8)
Cl1 Ni2 Ni1 55.44(3)
C51 Si1 C52 106.21(15)
C51 Si1 C53 112.41(16)
C52 Si1 C53 109.41(14)
C51 Si1 C50 109.52(14)
C52 Si1 C50 111.14(14)
C53 Si1 C50 108.17(14)
Ni1 Cl1 Ni2 68.67(3)
Ni1 C50 Ni2 82.25(12)
Ni1 C50 Si1 109.51(14)
Ni2 C50 Si1 111.16(16)
N1 C1 N2 104.3(2)
N1 C1 Ni1 134.2(2)
N2 C1 Ni1 120.3(2)
C62 C63 C64 121.7(3)
C62 C63 C631 121.1(3)
C64 C63 C631 117.2(3)
C65 C66 C61 122.8(3)
C63 C62 C61 122.2(3)
C2 N4 C6 111.3(2)
C2 N4 C41 125.4(3)
C6 N4 C41 122.2(2)
C66 C61 C62 115.4(3)
C66 C61 B1 122.3(2)
C62 C61 B1 122.2(3)
C91 C96 C95 122.9(3)
C93 C92 C91 121.9(3)
C63 C64 C65 117.4(3)
C85 C84 C83 118.3(3)
C1 N1 C3 111.3(2)
C1 N1 C11 126.6(2)
C3 N1 C11 121.6(2)
C1 N2 C4 111.0(2)
C1 N2 C21 121.4(2)
C4 N2 C21 126.3(2)
C85 C86 C81 122.3(3)
F631 C631 F633 106.7(2)
F631 C631 F632 107.1(2)
F633 C631 F632 105.1(2)
F631 C631 C63 112.9(3)
F633 C631 C63 112.7(2)
F632 C631 C63 111.7(2)
C91 B1 C61 110.0(2)
C91 B1 C71 112.0(3)
C61 B1 C71 104.7(2)
C91 B1 C81 106.5(2)
C61 B1 C81 112.0(3)
C71 B1 C81 111.8(2)
C2 N3 C5 111.6(2)
C2 N3 C31 123.7(2)
C5 N3 C31 124.4(3)
C94 C93 C92 121.2(3)
C94 C93 C931 118.2(3)
C92 C93 C931 120.5(3)
C33 C32 C31 116.8(3)
C33 C32 C321 120.6(3)
C31 C32 C321 122.4(3)
C31 C36 C35 116.7(3)
C31 C36 C361 124.1(3)
C35 C36 C361 119.1(3)
C93 C94 C95 118.4(3)
C3 C4 N2 106.6(3)
C5 C6 N4 107.2(3)
C36 C31 C32 123.4(3)
C36 C31 N3 119.2(3)
C32 C31 N3 117.4(3)
C71 C76 C75 122.0(3)
N3 C2 N4 103.5(2)
N3 C2 Ni2 123.8(2)
N4 C2 Ni2 132.0(2)
C4 C3 N1 106.9(3)
C11 C12 C13 116.6(3)
C11 C12 C121 124.7(3)
C13 C12 C121 118.6(3)
C96 C91 C92 115.3(3)
C96 C91 B1 124.9(3)
C92 C91 B1 119.7(3)
C82 C81 C86 115.3(3)
C82 C81 B1 120.8(3)
C86 C81 B1 123.8(3)
C74 C75 C76 121.2(3)
C74 C75 C751 119.9(3)
C76 C75 C751 118.9(3)
C84 C83 C82 120.5(3)
C84 C83 C831 120.1(3)
C82 C83 C831 119.4(3)
C323 C321 C32 114.2(2)
C323 C321 C322 109.5(2)
C32 C321 C322 110.2(3)
C76 C71 C72 115.9(3)
C76 C71 B1 123.6(2)
C72 C71 B1 120.3(2)
C6 C5 N3 106.5(3)
C83 C82 C81 122.5(3)
C22 C21 C26 123.2(3)
C22 C21 N2 119.2(3)
C26 C21 N2 117.5(3)
C12 C11 C16 123.8(3)
C12 C11 N1 117.8(3)
C16 C11 N1 118.3(3)
C34 C33 C32 120.9(3)
C75 C74 C73 117.9(3)
C73 C72 C71 122.2(3)
C74 C73 C72 120.5(3)
C74 C73 C731 119.6(3)
C72 C73 C731 119.9(3)
C163 C161 C16 111.2(3)
C163 C161 C162 111.8(3)
C16 C161 C162 112.7(3)
C44 C43 C42 120.8(3)
C25 C24 C23 120.3(3)
C43 C44 C45 120.6(3)
F951 C951 F953 105.2(3)
F951 C951 F952 105.4(3)
F953 C951 F952 107.0(3)
F951 C951 C95 113.0(3)
F953 C951 C95 112.4(3)
F952 C951 C95 113.2(3)
C66 C65 C64 120.5(3)
C66 C65 C651 120.2(3)
C64 C65 C651 119.3(3)
F731 C731 F732 106.6(3)
F731 C731 F733 105.9(2)
F732 C731 F733 104.5(3)
F731 C731 C73 114.1(3)
F732 C731 C73 112.4(3)
F733 C731 C73 112.5(3)
C41 C42 C43 117.5(3)
C41 C42 C421 122.3(3)
C43 C42 C421 120.2(3)
C35 C34 C33 120.7(3)
C42 C41 C46 123.5(3)
C42 C41 N4 119.4(3)
C46 C41 N4 117.0(2)
C24 C23 C22 121.1(3)
C25 C26 C21 117.0(3)
C25 C26 C261 121.5(3)
C21 C26 C261 121.1(3)
C42 C421 C423 110.8(3)
C42 C421 C422 111.8(3)
C423 C421 C422 111.0(3)
C15 C16 C11 116.3(3)
C15 C16 C161 119.4(3)
C11 C16 C161 124.1(2)
C46 C461 C462 110.5(3)
C46 C461 C463 111.7(2)
C462 C461 C463 111.1(3)
C14 C15 C16 121.5(3)
F931 C931 F933 106.6(3)
F931 C931 F932 106.7(3)
F933 C931 F932 106.0(3)
F931 C931 C93 114.1(3)
F933 C931 C93 111.2(3)
F932 C931 C93 111.7(3)
C36 C361 C362 110.2(3)
C36 C361 C363 112.4(3)
C362 C361 C363 108.8(3)
F833 C831 F832 106.7(3)
F833 C831 F831 105.2(3)
F832 C831 F831 104.3(3)
F833 C831 C83 114.2(3)
F832 C831 C83 113.0(3)
F831 C831 C83 112.6(3)
C12 C121 C122 111.5(3)
C12 C121 C123 111.0(3)
C122 C121 C123 109.8(3)
C45 C46 C41 116.7(3)
C45 C46 C461 120.0(3)
C41 C46 C461 123.3(3)
C94 C95 C96 120.1(3)
C94 C95 C951 121.5(3)
C96 C95 C951 118.3(3)
C14 C13 C12 120.9(3)
C26 C261 C263 113.8(3)
C26 C261 C262 110.3(3)
C263 C261 C262 110.0(3)
C24 C25 C26 121.3(3)
F653 C651 F651 105.1(3)
F653 C651 F652 107.1(3)
F651 C651 F652 104.0(3)
F653 C651 C65 113.9(3)
F651 C651 C65 114.0(3)
F652 C651 C65 111.9(3)
C84 C85 C86 121.0(3)
C84 C85 C851 117.9(3)
C86 C85 C851 121.1(3)
C44 C45 C46 120.9(3)
F851 C851 F853 108.1(3)
F851 C851 F852 104.8(3)
F853 C851 F852 105.4(3)
F851 C851 C85 113.7(3)
F853 C851 C85 112.4(3)
F852 C851 C85 111.8(3)
C222 C221 C22 113.7(3)
C222 C221 C223 110.5(3)
C22 C221 C223 109.3(3)
C34 C35 C36 121.2(3)
C21 C22 C23 116.8(3)
C21 C22 C221 121.8(3)
C23 C22 C221 121.2(3)
F753 C751 F752 107.4(3)
F753 C751 F751 105.0(3)
F752 C751 F751 105.5(3)
F753 C751 C75 112.8(3)
F752 C751 C75 113.5(3)
F751 C751 C75 111.9(3)
Cl2 C999 Cl3 111.1(2)
C13 C14 C15 120.8(3)

loop_
_geom_bond_atom_site_label_1
_geom_bond_atom_site_label_2
_geom_bond_distance
Ni1 C50 1.849(3)
Ni1 C1 1.899(3)
Ni1 Cl1 2.1559(9)
Ni1 Ni2 2.4385(9)
Ni2 C50 1.858(3)
Ni2 C2 1.898(3)
Ni2 Cl1 2.1672(10)
Si1 C51 1.861(3)
Si1 C52 1.866(3)
Si1 C53 1.870(3)
Si1 C50 1.882(3)
C1 N1 1.350(4)
C1 N2 1.365(4)
F633 C631 1.348(3)
F632 C631 1.350(3)
F631 C631 1.323(4)
C63 C62 1.378(4)
C63 C64 1.387(4)
C63 C631 1.499(4)
C66 C65 1.391(4)
C66 C61 1.396(4)
C62 C61 1.405(4)
N4 C2 1.363(3)
N4 C6 1.376(4)
N4 C41 1.457(4)
C61 B1 1.644(5)
C96 C91 1.392(4)
C96 C95 1.394(4)
C92 C93 1.383(4)
C92 C91 1.411(4)
C64 C65 1.396(4)
C84 C85 1.378(4)
C84 C83 1.383(5)
N1 C3 1.388(4)
N1 C11 1.460(3)
N2 C4 1.389(4)
N2 C21 1.448(4)
C86 C85 1.385(4)
C86 C81 1.401(4)
B1 C91 1.633(5)
B1 C71 1.649(4)
B1 C81 1.652(4)
N3 C2 1.357(4)
N3 C5 1.384(4)
N3 C31 1.458(3)
C93 C94 1.378(5)
C93 C931 1.505(4)
C32 C33 1.390(4)
C32 C31 1.404(4)
C32 C321 1.530(4)
C36 C31 1.392(5)
C36 C35 1.396(4)
C36 C361 1.518(5)
C94 C95 1.383(4)
C4 C3 1.344(4)
C6 C5 1.337(4)
C76 C71 1.385(4)
C76 C75 1.394(4)
C12 C11 1.394(4)
C12 C13 1.400(4)
C12 C121 1.516(4)
C81 C82 1.398(4)
C75 C74 1.379(4)
C75 C751 1.502(4)
C83 C82 1.392(4)
C83 C831 1.485(5)
C322 C321 1.540(4)
C321 C323 1.526(4)
C71 C72 1.398(4)
C21 C22 1.393(4)
C21 C26 1.399(4)
C11 C16 1.400(4)
C33 C34 1.381(5)
C74 C73 1.386(4)
Cl2 C999 1.737(4)
Cl3 C999 1.752(4)
F831 C831 1.348(4)
F731 C731 1.328(4)
F931 C931 1.312(4)
F951 C951 1.333(4)
F651 C651 1.326(4)
F732 C731 1.337(4)
F851 C851 1.325(4)
F733 C731 1.348(4)
F832 C831 1.343(4)
F852 C851 1.344(4)
F833 C831 1.331(4)
F932 C931 1.341(4)
F751 C751 1.328(4)
F933 C931 1.340(4)
F652 C651 1.333(4)
F952 C951 1.337(4)
F853 C851 1.330(4)
C72 C73 1.395(4)
F953 C951 1.333(4)
F653 C651 1.322(4)
C422 C421 1.528(4)
F752 C751 1.320(4)
C73 C731 1.485(4)
C161 C163 1.511(5)
C161 C16 1.519(4)
C161 C162 1.532(4)
F753 C751 1.319(4)
C43 C44 1.377(4)
C43 C42 1.390(4)
C24 C25 1.376(5)
C24 C23 1.379(5)
C44 C45 1.384(4)
C122 C121 1.529(5)
C951 C95 1.491(5)
C65 C651 1.483(5)
C362 C361 1.523(5)
C42 C41 1.387(4)
C42 C421 1.518(4)
C34 C35 1.370(5)
C222 C221 1.509(5)
C41 C46 1.400(4)
C23 C22 1.396(4)
C26 C25 1.388(4)
C26 C261 1.522(5)
C421 C423 1.525(5)
C16 C15 1.392(4)
C461 C46 1.521(4)
C461 C462 1.527(5)
C461 C463 1.536(4)
C15 C14 1.375(5)
C361 C363 1.531(4)
C121 C123 1.535(4)
C46 C45 1.394(5)
C223 C221 1.539(5)
C13 C14 1.374(5)
C261 C263 1.523(5)
C261 C262 1.527(5)
C85 C851 1.500(5)
C221 C22 1.520(4)
